data_4102138
loop_
_publ_author_name
'Guohai Xu'
'Xiaoguang Zhang'
'Peng Guo'
'Chengling Pan'
'Hongjie Zhang'
'Cheng Wang'

_publ_section_title
;
 MnII-based MIL-53 Analogues: Synthesis Using Neutral Bridging \m2-Ligands
 and Application in Liquid-Phase Adsorption and Separation of C6-C8
 Aromatics
;
_journal_name_full 'Journal of the American Chemical Society'
_journal_page_first 3656
_journal_page_last 3657
_journal_paper_doi 10.1021/ja910818a
_journal_volume 132
_journal_year 2010
_chemical_formula_moiety 'C15 H13 Mn N O5'
_chemical_formula_sum 'C15 H13 Mn N O5'
_chemical_formula_weight 342.20
_chemical_name_systematic
;
 ?
;
_space_group_IT_number 2
_symmetry_cell_setting triclinic
_symmetry_space_group_name_Hall '-P 1'
_symmetry_space_group_name_H-M 'P -1'
_atom_sites_solution_hydrogens geom
_atom_sites_solution_primary direct
_atom_sites_solution_secondary difmap
_audit_creation_method SHELXL-97
_cell_angle_alpha 114.436(4)
_cell_angle_beta 104.890(4)
_cell_angle_gamma 96.042(3)
_cell_formula_units_Z 2
_cell_length_a 7.4362(12)
_cell_length_b 10.2754(16)
_cell_length_c 10.923(3)
_cell_measurement_temperature 173(2)
_cell_measurement_theta_max 25.9
_cell_measurement_theta_min 2.2
_cell_volume 712.8(3)
_computing_cell_refinement 'Bruker SMART'
_computing_data_collection 'Bruker SMART'
_computing_data_reduction 'Bruker SAINT software (Bruker, 1999)'
_computing_molecular_graphics 'SHELXTL-PLUS (Sheldrick, 1990)'
_computing_publication_material SHELXL-97
_computing_structure_refinement 'SHELXL-97 (Sheldrick, 1997)'
_computing_structure_solution 'SHELXS-97(Sheldrick, 1997)'
_diffrn_ambient_temperature 173(2)
_diffrn_measured_fraction_theta_full 0.983
_diffrn_measured_fraction_theta_max 0.983
_diffrn_measurement_device_type 'Bruker SMART APEX CCD'
_diffrn_measurement_method '\w scan'
_diffrn_radiation_monochromator graphite
_diffrn_radiation_source 'fine-focus sealed tube'
_diffrn_radiation_type MoK\a
_diffrn_radiation_wavelength 0.71073
_diffrn_reflns_av_R_equivalents 0.0259
_diffrn_reflns_av_sigmaI/netI 0.0639
_diffrn_reflns_limit_h_max 9
_diffrn_reflns_limit_h_min -8
_diffrn_reflns_limit_k_max 12
_diffrn_reflns_limit_k_min -10
_diffrn_reflns_limit_l_max 11
_diffrn_reflns_limit_l_min -13
_diffrn_reflns_number 3896
_diffrn_reflns_theta_full 25.93
_diffrn_reflns_theta_max 25.93
_diffrn_reflns_theta_min 2.17
_diffrn_standards_decay_% none
_diffrn_standards_interval_count none
_diffrn_standards_interval_time none
_diffrn_standards_number none
_exptl_absorpt_coefficient_mu 0.949
_exptl_absorpt_correction_T_max 0.755
_exptl_absorpt_correction_T_min 0.426
_exptl_absorpt_correction_type empirical
_exptl_absorpt_process_details SADABS
_exptl_crystal_colour yellow
_exptl_crystal_density_diffrn 1.594
_exptl_crystal_density_meas ?
_exptl_crystal_density_method 'not measured'
_exptl_crystal_description rod
_exptl_crystal_F_000 350
_exptl_crystal_size_max 0.22
_exptl_crystal_size_mid 0.15
_exptl_crystal_size_min 0.08
_refine_diff_density_max 0.664
_refine_diff_density_min -0.436
_refine_diff_density_rms 0.095
_refine_ls_extinction_method none
_refine_ls_goodness_of_fit_ref 1.027
_refine_ls_hydrogen_treatment constr
_refine_ls_matrix_type full
_refine_ls_number_parameters 202
_refine_ls_number_reflns 2730
_refine_ls_number_restraints 0
_refine_ls_restrained_S_all 1.027
_refine_ls_R_factor_all 0.0729
_refine_ls_R_factor_gt 0.0480
_refine_ls_shift/su_max 0.000
_refine_ls_shift/su_mean 0.000
_refine_ls_structure_factor_coef Fsqd
_refine_ls_weighting_details 'calc w=1/[\s^2^(Fo^2^)+(0.0597P)^2^+0.4134P] where P=(Fo^2^+2Fc^2^)/3'
_refine_ls_weighting_scheme calc
_refine_ls_wR_factor_gt 0.1094
_refine_ls_wR_factor_ref 0.1222
_reflns_number_gt 2025
_reflns_number_total 2730
_reflns_threshold_expression >2sigma(I)
_cod_data_source_file ja910818a_si_002_03.cif
_cod_data_source_block 3
_cod_depositor_comments
;
The following automatic conversions were performed:

'_exptl_crystal_density_meas' value 'none' was changed to '?' - the
value is perceived as not measured.

Automatic conversion script
Id: cif_fix_values 3008 2015-01-20 13:52:24Z robertas 
;
_cod_original_cell_volume 712.8(2)
_cod_database_code 4102138

loop_
_symmetry_equiv_pos_as_xyz
'x, y, z'
'-x, -y, -z'

loop_
_atom_site_label
_atom_site_type_symbol
_atom_site_fract_x
_atom_site_fract_y
_atom_site_fract_z
_atom_site_U_iso_or_equiv
_atom_site_adp_type
_atom_site_occupancy
_atom_site_symmetry_multiplicity
_atom_site_calc_flag
_atom_site_refinement_flags
_atom_site_disorder_assembly
_atom_site_disorder_group
C1 C -0.2655(6) 0.8136(4) 0.4726(5) 0.0269(9) Uani 1 1 d . . .
H1 H -0.3401 0.7435 0.3807 0.032 Uiso 1 1 calc R . .
C2 C -0.2375(6) 0.9611(5) 0.5078(5) 0.0270(10) Uani 1 1 d . . .
C3 C -0.1253(6) 1.0611(4) 0.6447(5) 0.0284(10) Uani 1 1 d . . .
H3 H -0.1037 1.1611 0.6704 0.034 Uiso 1 1 calc R . .
C4 C -0.0442(6) 1.0161(4) 0.7446(5) 0.0292(10) Uani 1 1 d . . .
C5 C -0.0794(6) 0.8661(4) 0.7033(4) 0.0243(9) Uani 1 1 d . . .
H5 H -0.0286 0.8323 0.7685 0.029 Uiso 1 1 calc R . .
C6 C -0.3296(7) 1.0084(5) 0.3986(6) 0.0416(12) Uani 1 1 d . . .
H6A H -0.2958 1.1139 0.4401 0.062 Uiso 1 1 calc R . .
H6B H -0.4663 0.9741 0.3674 0.062 Uiso 1 1 calc R . .
H6C H -0.2853 0.9675 0.3186 0.062 Uiso 1 1 calc R . .
C7 C 0.0783(7) 1.1237(5) 0.8953(5) 0.0428(13) Uani 1 1 d . . .
H7A H 0.0888 1.2224 0.9068 0.064 Uiso 1 1 calc R . .
H7B H 0.2036 1.1049 0.9145 0.064 Uiso 1 1 calc R . .
H7C H 0.0204 1.1125 0.9605 0.064 Uiso 1 1 calc R . .
C8 C 0.1856(6) 0.5606(4) 0.2944(4) 0.0184(8) Uani 1 1 d . . .
C9 C 0.0903(5) 0.5305(4) 0.1418(4) 0.0181(8) Uani 1 1 d . . .
C10 C -0.1086(5) 0.4992(4) 0.0858(4) 0.0201(8) Uani 1 1 d . . .
H10 H -0.1822 0.4981 0.1426 0.024 Uiso 1 1 calc R . .
C11 C 0.1979(6) 0.5303(4) 0.0542(4) 0.0221(9) Uani 1 1 d . . .
H11 H 0.3309 0.5501 0.0901 0.027 Uiso 1 1 calc R . .
C12 C 0.3704(5) 0.7339(4) 0.7298(4) 0.0169(8) Uani 1 1 d . . .
C13 C 0.4394(5) 0.8716(4) 0.8714(4) 0.0182(8) Uani 1 1 d . . .
C14 C 0.5840(5) 0.9859(4) 0.8976(4) 0.0218(9) Uani 1 1 d . . .
H14 H 0.6411 0.9763 0.8289 0.026 Uiso 1 1 calc R . .
C15 C 0.3555(6) 0.8852(4) 0.9744(4) 0.0225(9) Uani 1 1 d . . .
H15 H 0.2592 0.8084 0.9579 0.027 Uiso 1 1 calc R . .
N1 N -0.1864(4) 0.7705(3) 0.5695(3) 0.0190(7) Uani 1 1 d . . .
O1 O -0.2188(4) 0.6264(3) 0.5307(3) 0.0209(6) Uani 1 1 d . . .
O2 O 0.0879(4) 0.5963(3) 0.3759(3) 0.0198(6) Uani 1 1 d . . .
O3 O 0.3555(4) 0.5481(3) 0.3277(3) 0.0225(6) Uani 1 1 d . . .
O4 O 0.2026(4) 0.6616(3) 0.6951(3) 0.0219(6) Uani 1 1 d . . .
O5 O 0.4835(4) 0.7039(3) 0.6609(3) 0.0207(6) Uani 1 1 d . . .
Mn1 Mn -0.5000 0.5000 0.5000 0.0135(2) Uani 1 2 d S . .
Mn2 Mn 0.0000 0.5000 0.5000 0.0138(2) Uani 1 2 d S . .

loop_
_atom_site_aniso_label
_atom_site_aniso_U_11
_atom_site_aniso_U_22
_atom_site_aniso_U_33
_atom_site_aniso_U_23
_atom_site_aniso_U_13
_atom_site_aniso_U_12
C1 0.021(2) 0.030(2) 0.033(2) 0.0157(19) 0.0117(18) 0.0067(17)
C2 0.023(2) 0.031(2) 0.041(3) 0.024(2) 0.018(2) 0.0129(18)
C3 0.027(2) 0.0165(19) 0.042(3) 0.0104(19) 0.016(2) 0.0066(17)
C4 0.022(2) 0.0173(19) 0.040(3) 0.0052(18) 0.0118(19) 0.0035(16)
C5 0.024(2) 0.024(2) 0.025(2) 0.0099(17) 0.0096(17) 0.0064(16)
C6 0.041(3) 0.046(3) 0.053(3) 0.033(3) 0.019(2) 0.019(2)
C7 0.038(3) 0.023(2) 0.047(3) 0.002(2) 0.007(2) 0.0016(19)
C8 0.021(2) 0.0110(17) 0.0179(19) 0.0039(15) 0.0031(16) 0.0006(14)
C9 0.021(2) 0.0149(17) 0.0181(19) 0.0078(15) 0.0055(16) 0.0051(15)
C10 0.022(2) 0.0232(19) 0.0151(19) 0.0078(16) 0.0079(16) 0.0041(16)
C11 0.015(2) 0.025(2) 0.018(2) 0.0065(16) 0.0002(16) -0.0026(15)
C12 0.017(2) 0.0148(17) 0.0107(18) 0.0020(14) -0.0003(15) 0.0018(15)
C13 0.0172(19) 0.0142(17) 0.0127(18) -0.0014(14) 0.0017(15) 0.0033(14)
C14 0.020(2) 0.025(2) 0.0152(19) 0.0037(16) 0.0073(16) 0.0038(16)
C15 0.022(2) 0.0192(19) 0.018(2) 0.0030(16) 0.0049(16) -0.0030(15)
N1 0.0162(16) 0.0174(16) 0.0248(17) 0.0086(14) 0.0103(14) 0.0046(13)
O1 0.0180(14) 0.0130(12) 0.0272(15) 0.0042(11) 0.0087(12) 0.0040(10)
O2 0.0221(14) 0.0205(13) 0.0159(13) 0.0077(11) 0.0059(11) 0.0047(11)
O3 0.0191(15) 0.0294(15) 0.0184(14) 0.0116(12) 0.0039(11) 0.0064(11)
O4 0.0219(15) 0.0194(13) 0.0125(13) -0.0015(11) 0.0040(11) -0.0003(11)
O5 0.0191(14) 0.0180(13) 0.0150(13) -0.0002(11) 0.0045(11) 0.0009(10)
Mn1 0.0124(4) 0.0135(4) 0.0097(4) 0.0017(3) 0.0025(3) 0.0021(3)
Mn2 0.0131(4) 0.0128(4) 0.0095(4) 0.0010(3) 0.0023(3) 0.0014(3)

loop_
_atom_type_symbol
_atom_type_description
_atom_type_scat_dispersion_real
_atom_type_scat_dispersion_imag
_atom_type_scat_source
C C 0.0033 0.0016 'International Tables Vol C Tables 4.2.6.8 and 6.1.1.4'
H H 0.0000 0.0000 'International Tables Vol C Tables 4.2.6.8 and 6.1.1.4'
N N 0.0061 0.0033 'International Tables Vol C Tables 4.2.6.8 and 6.1.1.4'
O O 0.0106 0.0060 'International Tables Vol C Tables 4.2.6.8 and 6.1.1.4'
Mn Mn 0.3368 0.7283 'International Tables Vol C Tables 4.2.6.8 and 6.1.1.4'

loop_
_geom_angle_atom_site_label_1
_geom_angle_atom_site_label_2
_geom_angle_atom_site_label_3
_geom_angle
_geom_angle_site_symmetry_1
_geom_angle_site_symmetry_3
_geom_angle_publ_flag
N1 C1 C2 120.5(4) . . ?
N1 C1 H1 119.8 . . ?
C2 C1 H1 119.8 . . ?
C3 C2 C1 117.9(4) . . ?
C3 C2 C6 122.1(4) . . ?
C1 C2 C6 120.0(4) . . ?
C2 C3 C4 121.4(4) . . ?
C2 C3 H3 119.3 . . ?
C4 C3 H3 119.3 . . ?
C3 C4 C5 118.0(4) . . ?
C3 C4 C7 122.3(4) . . ?
C5 C4 C7 119.7(4) . . ?
N1 C5 C4 119.8(4) . . ?
N1 C5 H5 120.1 . . ?
C4 C5 H5 120.1 . . ?
C2 C6 H6A 109.5 . . ?
C2 C6 H6B 109.5 . . ?
H6A C6 H6B 109.5 . . ?
C2 C6 H6C 109.5 . . ?
H6A C6 H6C 109.5 . . ?
H6B C6 H6C 109.5 . . ?
C4 C7 H7A 109.5 . . ?
C4 C7 H7B 109.5 . . ?
H7A C7 H7B 109.5 . . ?
C4 C7 H7C 109.5 . . ?
H7A C7 H7C 109.5 . . ?
H7B C7 H7C 109.5 . . ?
O2 C8 O3 126.1(4) . . ?
O2 C8 C9 116.9(3) . . ?
O3 C8 C9 117.0(3) . . ?
C10 C9 C11 118.8(4) . . ?
C10 C9 C8 119.9(3) . . ?
C11 C9 C8 121.3(3) . . ?
C11 C10 C9 120.5(4) 2_565 . ?
C11 C10 H10 119.7 2_565 . ?
C9 C10 H10 119.7 . . ?
C10 C11 C9 120.7(4) 2_565 . ?
C10 C11 H11 119.7 2_565 . ?
C9 C11 H11 119.7 . . ?
O5 C12 O4 127.2(3) . . ?
O5 C12 C13 117.6(3) . . ?
O4 C12 C13 115.1(3) . . ?
C14 C13 C15 119.7(3) . . ?
C14 C13 C12 120.1(3) . . ?
C15 C13 C12 120.2(3) . . ?
C13 C14 C15 120.6(4) . 2_677 ?
C13 C14 H14 119.7 . . ?
C15 C14 H14 119.7 2_677 . ?
C13 C15 C14 119.7(4) . 2_677 ?
C13 C15 H15 120.2 . . ?
C14 C15 H15 120.2 2_677 . ?
O1 N1 C1 118.3(3) . . ?
O1 N1 C5 119.3(3) . . ?
C1 N1 C5 122.4(3) . . ?
N1 O1 Mn2 123.5(2) . . ?
N1 O1 Mn1 121.2(2) . . ?
Mn2 O1 Mn1 115.25(10) . . ?
C8 O2 Mn2 132.5(2) . . ?
C8 O3 Mn1 126.8(2) . 1_655 ?
C12 O4 Mn2 133.8(2) . . ?
C12 O5 Mn1 131.9(2) . 1_655 ?
O5 Mn1 O5 180.0 1_455 2_566 ?
O5 Mn1 O3 87.56(10) 1_455 2_566 ?
O5 Mn1 O3 92.44(10) 2_566 2_566 ?
O5 Mn1 O3 92.44(10) 1_455 1_455 ?
O5 Mn1 O3 87.56(10) 2_566 1_455 ?
O3 Mn1 O3 180.000(1) 2_566 1_455 ?
O5 Mn1 O1 84.69(9) 1_455 . ?
O5 Mn1 O1 95.31(9) 2_566 . ?
O3 Mn1 O1 88.20(10) 2_566 . ?
O3 Mn1 O1 91.80(10) 1_455 . ?
O5 Mn1 O1 95.31(9) 1_455 2_466 ?
O5 Mn1 O1 84.69(9) 2_566 2_466 ?
O3 Mn1 O1 91.80(10) 2_566 2_466 ?
O3 Mn1 O1 88.20(10) 1_455 2_466 ?
O1 Mn1 O1 180.0 . 2_466 ?
O4 Mn2 O4 180.0 2_566 . ?
O4 Mn2 O2 93.86(10) 2_566 2_566 ?
O4 Mn2 O2 86.14(10) . 2_566 ?
O4 Mn2 O2 86.14(10) 2_566 . ?
O4 Mn2 O2 93.86(10) . . ?
O2 Mn2 O2 180.000(1) 2_566 . ?
O4 Mn2 O1 88.58(10) 2_566 . ?
O4 Mn2 O1 91.42(10) . . ?
O2 Mn2 O1 87.76(10) 2_566 . ?
O2 Mn2 O1 92.24(10) . . ?
O4 Mn2 O1 91.42(10) 2_566 2_566 ?
O4 Mn2 O1 88.58(10) . 2_566 ?
O2 Mn2 O1 92.24(10) 2_566 2_566 ?
O2 Mn2 O1 87.76(10) . 2_566 ?
O1 Mn2 O1 180.000(1) . 2_566 ?

loop_
_geom_bond_atom_site_label_1
_geom_bond_atom_site_label_2
_geom_bond_distance
_geom_bond_site_symmetry_2
_geom_bond_publ_flag
C1 N1 1.336(5) . ?
C1 C2 1.378(6) . ?
C1 H1 0.9300 . ?
C2 C3 1.377(6) . ?
C2 C6 1.503(6) . ?
C3 C4 1.381(6) . ?
C3 H3 0.9300 . ?
C4 C5 1.388(6) . ?
C4 C7 1.508(6) . ?
C5 N1 1.336(5) . ?
C5 H5 0.9300 . ?
C6 H6A 0.9600 . ?
C6 H6B 0.9600 . ?
C6 H6C 0.9600 . ?
C7 H7A 0.9600 . ?
C7 H7B 0.9600 . ?
C7 H7C 0.9600 . ?
C8 O2 1.254(4) . ?
C8 O3 1.257(5) . ?
C8 C9 1.515(5) . ?
C9 C10 1.392(5) . ?
C9 C11 1.396(5) . ?
C10 C11 1.387(5) 2_565 ?
C10 H10 0.9300 . ?
C11 C10 1.387(5) 2_565 ?
C11 H11 0.9300 . ?
C12 O5 1.247(4) . ?
C12 O4 1.258(4) . ?
C12 C13 1.512(5) . ?
C13 C14 1.384(5) . ?
C13 C15 1.387(5) . ?
C14 C15 1.389(5) 2_677 ?
C14 H14 0.9300 . ?
C15 C14 1.389(5) 2_677 ?
C15 H15 0.9300 . ?
N1 O1 1.335(4) . ?
O1 Mn2 2.193(2) . ?
O1 Mn1 2.209(2) . ?
O2 Mn2 2.161(3) . ?
O3 Mn1 2.188(3) 1_655 ?
O4 Mn2 2.113(2) . ?
O5 Mn1 2.148(2) 1_655 ?
Mn1 O5 2.148(2) 1_455 ?
Mn1 O5 2.148(2) 2_566 ?
Mn1 O3 2.188(3) 2_566 ?
Mn1 O3 2.188(3) 1_455 ?
Mn1 O1 2.209(3) 2_466 ?
Mn2 O4 2.113(2) 2_566 ?
Mn2 O2 2.161(3) 2_566 ?
Mn2 O1 2.193(2) 2_566 ?

loop_
_geom_torsion_atom_site_label_1
_geom_torsion_atom_site_label_2
_geom_torsion_atom_site_label_3
_geom_torsion_atom_site_label_4
_geom_torsion
_geom_torsion_site_symmetry_1
_geom_torsion_site_symmetry_2
_geom_torsion_site_symmetry_3
_geom_torsion_site_symmetry_4
_geom_torsion_publ_flag
N1 C1 C2 C3 0.4(6) . . . . ?
N1 C1 C2 C6 -179.1(4) . . . . ?
C1 C2 C3 C4 -0.5(6) . . . . ?
C6 C2 C3 C4 178.9(4) . . . . ?
C2 C3 C4 C5 -0.2(6) . . . . ?
C2 C3 C4 C7 -179.7(4) . . . . ?
C3 C4 C5 N1 1.1(6) . . . . ?
C7 C4 C5 N1 -179.4(4) . . . . ?
O2 C8 C9 C10 -19.3(5) . . . . ?
O3 C8 C9 C10 161.0(3) . . . . ?
O2 C8 C9 C11 162.1(3) . . . . ?
O3 C8 C9 C11 -17.6(5) . . . . ?
C11 C9 C10 C11 -0.6(6) . . . 2_565 ?
C8 C9 C10 C11 -179.2(3) . . . 2_565 ?
C10 C9 C11 C10 0.6(6) . . . 2_565 ?
C8 C9 C11 C10 179.2(3) . . . 2_565 ?
O5 C12 C13 C14 24.3(5) . . . . ?
O4 C12 C13 C14 -156.0(4) . . . . ?
O5 C12 C13 C15 -157.1(4) . . . . ?
O4 C12 C13 C15 22.7(5) . . . . ?
C15 C13 C14 C15 -0.7(7) . . . 2_677 ?
C12 C13 C14 C15 178.0(4) . . . 2_677 ?
C14 C13 C15 C14 0.6(7) . . . 2_677 ?
C12 C13 C15 C14 -178.0(4) . . . 2_677 ?
C2 C1 N1 O1 179.5(3) . . . . ?
C2 C1 N1 C5 0.6(6) . . . . ?
C4 C5 N1 O1 179.8(3) . . . . ?
C4 C5 N1 C1 -1.3(6) . . . . ?
C1 N1 O1 Mn2 108.5(3) . . . . ?
C5 N1 O1 Mn2 -72.6(4) . . . . ?
C1 N1 O1 Mn1 -73.6(4) . . . . ?
C5 N1 O1 Mn1 105.3(3) . . . . ?
O3 C8 O2 Mn2 -58.8(5) . . . . ?
C9 C8 O2 Mn2 121.5(3) . . . . ?
O2 C8 O3 Mn1 25.3(5) . . . 1_655 ?
C9 C8 O3 Mn1 -155.0(2) . . . 1_655 ?
O5 C12 O4 Mn2 -19.1(6) . . . . ?
C13 C12 O4 Mn2 161.2(2) . . . . ?
O4 C12 O5 Mn1 -23.0(6) . . . 1_655 ?
C13 C12 O5 Mn1 156.7(3) . . . 1_655 ?
N1 O1 Mn1 O5 -30.4(3) . . . 1_455 ?
Mn2 O1 Mn1 O5 147.62(14) . . . 1_455 ?
N1 O1 Mn1 O5 149.6(3) . . . 2_566 ?
Mn2 O1 Mn1 O5 -32.38(14) . . . 2_566 ?
N1 O1 Mn1 O3 -118.2(3) . . . 2_566 ?
Mn2 O1 Mn1 O3 59.90(13) . . . 2_566 ?
N1 O1 Mn1 O3 61.8(3) . . . 1_455 ?
Mn2 O1 Mn1 O3 -120.10(13) . . . 1_455 ?
N1 O1 Mn1 O1 -164(100) . . . 2_466 ?
Mn2 O1 Mn1 O1 14(100) . . . 2_466 ?
C12 O4 Mn2 O4 -153(100) . . . 2_566 ?
C12 O4 Mn2 O2 145.6(3) . . . 2_566 ?
C12 O4 Mn2 O2 -34.4(3) . . . . ?
C12 O4 Mn2 O1 -126.7(3) . . . . ?
C12 O4 Mn2 O1 53.3(3) . . . 2_566 ?
C8 O2 Mn2 O4 -75.8(3) . . . 2_566 ?
C8 O2 Mn2 O4 104.2(3) . . . . ?
C8 O2 Mn2 O2 -89(100) . . . 2_566 ?
C8 O2 Mn2 O1 -164.2(3) . . . . ?
C8 O2 Mn2 O1 15.8(3) . . . 2_566 ?
N1 O1 Mn2 O4 -132.7(3) . . . 2_566 ?
Mn1 O1 Mn2 O4 49.33(13) . . . 2_566 ?
N1 O1 Mn2 O4 47.3(3) . . . . ?
Mn1 O1 Mn2 O4 -130.67(13) . . . . ?
N1 O1 Mn2 O2 133.4(3) . . . 2_566 ?
Mn1 O1 Mn2 O2 -44.59(13) . . . 2_566 ?
N1 O1 Mn2 O2 -46.6(3) . . . . ?
Mn1 O1 Mn2 O2 135.41(13) . . . . ?
N1 O1 Mn2 O1 159(100) . . . 2_566 ?
Mn1 O1 Mn2 O1 -19(100) . . . 2_566 ?
